data_4337325
loop_
_publ_author_name
'Sheikh, Javeed Ahmad'
'Adhikary, Amit'
'Jena, Himanshu Sekhar'
'Biswas, Soumava'
'Konar, Sanjit'

_publ_section_title
;
 High Nuclearity (Octa-, Dodeca-, and Pentadecanuclear) Metal (M = Co(II),
 Ni(II)) Phosphonate Cages: Synthesis, Structure, and Magnetic Behavior.
;
_journal_issue 3
_journal_name_full 'Inorganic chemistry'
_journal_page_first 1606
_journal_page_last 1613
_journal_paper_doi 10.1021/ic402673v
_journal_volume 53
_journal_year 2014
_chemical_formula_moiety 'C108 H156 Ni12 O58 P4, 3(C2 H3 N), 6.5(O)'
_chemical_formula_sum 'C114 H165 N3 Ni12 O64.5 P4'
_chemical_formula_weight 3437.64
_chemical_name_systematic
; 
 ? 
;
_space_group_IT_number 165
_symmetry_cell_setting hexagonal
_symmetry_space_group_name_Hall '-P 3 2"c'
_symmetry_space_group_name_H-M 'P -3 c 1'
_atom_sites_solution_hydrogens geom
_atom_sites_solution_primary direct
_atom_sites_solution_secondary difmap
_audit_creation_method SHELXL-97
_cell_angle_alpha 90.00
_cell_angle_beta 90.00
_cell_angle_gamma 120.00
_cell_formula_units_Z 4
_cell_length_a 19.7023(5)
_cell_length_b 19.7023(5)
_cell_length_c 52.319(2)
_cell_measurement_reflns_used 2635
_cell_measurement_temperature 130(2)
_cell_measurement_theta_max 22.01
_cell_measurement_theta_min 2.01
_cell_volume 17588.3(9)
_computing_cell_refinement 'Bruker SMART'
_computing_data_collection 'Bruker SMART'
_computing_data_reduction 'Bruker SAINT'
_computing_molecular_graphics 'Bruker SHELXTL'
_computing_publication_material 'Bruker SHELXTL'
_computing_structure_refinement 'SHELXL-97 (Sheldrick, 2008)'
_computing_structure_solution 'SHELXS-97 (Sheldrick, 2008)'
_diffrn_ambient_temperature 130(2)
_diffrn_measured_fraction_theta_full 1.00
_diffrn_measured_fraction_theta_max 1.00
_diffrn_measurement_device_type 'Bruker APEX-II CCD'
_diffrn_measurement_method '\f and \w scans'
_diffrn_radiation_monochromator graphite
_diffrn_radiation_source 'fine-focus sealed tube'
_diffrn_radiation_type MoK\a
_diffrn_radiation_wavelength 0.71073
_diffrn_reflns_av_R_equivalents 0.0399
_diffrn_reflns_av_sigmaI/netI 0.0172
_diffrn_reflns_limit_h_max 24
_diffrn_reflns_limit_h_min -24
_diffrn_reflns_limit_k_max 24
_diffrn_reflns_limit_k_min -24
_diffrn_reflns_limit_l_max 66
_diffrn_reflns_limit_l_min -66
_diffrn_reflns_number 82767
_diffrn_reflns_theta_full 26.79
_diffrn_reflns_theta_max 26.79
_diffrn_reflns_theta_min 2.07
_exptl_absorpt_coefficient_mu 1.366
_exptl_absorpt_correction_T_max 0.682
_exptl_absorpt_correction_T_min 0.560
_exptl_absorpt_correction_type multi-scan
_exptl_absorpt_process_details multi-scan
_exptl_crystal_colour Green
_exptl_crystal_density_diffrn 1.298
_exptl_crystal_density_method 'not measured'
_exptl_crystal_description Cubic
_exptl_crystal_F_000 7128
_exptl_crystal_size_max 0.45
_exptl_crystal_size_mid 0.36
_exptl_crystal_size_min 0.28
_refine_diff_density_max 1.503
_refine_diff_density_min -0.815
_refine_diff_density_rms 0.133
_refine_ls_extinction_method none
_refine_ls_goodness_of_fit_ref 1.213
_refine_ls_hydrogen_treatment constr
_refine_ls_matrix_type full
_refine_ls_number_parameters 581
_refine_ls_number_reflns 12529
_refine_ls_number_restraints 0
_refine_ls_restrained_S_all 1.213
_refine_ls_R_factor_all 0.0869
_refine_ls_R_factor_gt 0.0823
_refine_ls_shift/su_max 0.046
_refine_ls_shift/su_mean 0.018
_refine_ls_structure_factor_coef Fsqd
_refine_ls_weighting_details 'calc w=1/[\s^2^(Fo^2^)+(0.0698P)^2^+242.1672P] where P=(Fo^2^+2Fc^2^)/3'
_refine_ls_weighting_scheme calc
_refine_ls_wR_factor_gt 0.2082
_refine_ls_wR_factor_ref 0.2117
_reflns_number_gt 10688
_reflns_number_total 12529
_reflns_threshold_expression >2sigma(I)
_cod_data_source_file ic402673v_si_003.cif
_cod_data_source_block j-complex3
_cod_depositor_comments
;
The following automatic conversions were performed:

'_symmetry_cell_setting' value 'Hexagonal' changed to 'hexagonal'
according to
/usr/data/users/saulius/automatic-downloads/current/ACS/lib/dictionaries/cif_core.dic
dictionary named 'cif_core.dic' version 2.4.2 from 2011-04-26.

Automatic conversion script
Id: cif_fix_values 2281 2013-09-26 08:29:07Z andrius 

2021-04-14
Z value and formula fixed to values more according to usual
chemical conventions.                 miguel
;
_cod_original_formula_sum 'C228 H330 N6 Ni24 O129 P8'
_cod_original_formula_weight 6875.29
_cod_original_formula_moiety '2(C108 H156 Ni12 O58 P4), 6(C2 H3 N), 13(O)'
_cod_original_formula_units_Z 2
_cod_original_cell_volume 17588.5(13)
_cod_original_sg_symbol_H-M 'P -3 c1'
_cod_database_code 4337325

loop_
_symmetry_equiv_pos_as_xyz
'x, y, z'
'-y, x-y, z'
'-x+y, -x, z'
'y, x, -z+1/2'
'x-y, -y, -z+1/2'
'-x, -x+y, -z+1/2'
'-x, -y, -z'
'y, -x+y, -z'
'x-y, x, -z'
'-y, -x, z-1/2'
'-x+y, y, z-1/2'
'x, x-y, z-1/2'

loop_
_atom_site_label
_atom_site_type_symbol
_atom_site_fract_x
_atom_site_fract_y
_atom_site_fract_z
_atom_site_U_iso_or_equiv
_atom_site_adp_type
_atom_site_occupancy
_atom_site_symmetry_multiplicity
_atom_site_calc_flag
_atom_site_refinement_flags
Ni1 Ni 0.73956(7) 0.29186(7) 0.07893(2) 0.0296(4) Uani 1 1 d .
Ni2 Ni 0.84013(7) 0.36028(7) 0.17843(3) 0.0281(4) Uani 1 1 d .
Ni3 Ni 0.82107(7) 0.49807(7) 0.17802(3) 0.0288(4) Uani 1 1 d .
Ni4 Ni 0.79485(7) 0.24902(7) 0.12426(3) 0.0282(4) Uani 1 1 d .
P5 P 0.6667 0.3333 0.20024(9) 0.0241(11) Uani 1 3 d S
P6 P 0.83738(15) 0.43809(15) 0.12031(5) 0.0264(7) Uani 1 1 d .
O16 O 0.7511(4) 0.3819(4) 0.19142(12) 0.0292(16) Uani 1 1 d .
O9 O 0.8147(4) 0.3585(4) 0.10877(12) 0.0267(16) Uani 1 1 d .
O10 O 0.8381(3) 0.4345(4) 0.14936(12) 0.0272(16) Uani 1 1 d .
O4 O 0.6835(4) 0.2168(4) 0.11057(12) 0.0274(16) Uani 1 1 d .
O12 O 0.9049(4) 0.6041(4) 0.16671(16) 0.0407(19) Uani 1 1 d .
O6 O 0.7744(4) 0.1386(4) 0.13169(15) 0.0406(19) Uani 1 1 d .
O8 O 0.7607(3) 0.2690(3) 0.15834(12) 0.0260(16) Uani 1 1 d .
O1 O 0.8068(4) 0.3627(4) 0.05072(14) 0.0393(18) Uani 1 1 d .
O15 O 0.8429(4) 0.3060(4) 0.21089(15) 0.0421(19) Uani 1 1 d .
O14 O 0.9378(4) 0.3604(4) 0.16720(15) 0.0387(19) Uani 1 1 d .
O7 O 0.9080(4) 0.2886(4) 0.13134(15) 0.0385(19) Uani 1 1 d .
O13 O 0.8134(4) 0.5485(4) 0.21039(15) 0.046(2) Uani 1 1 d .
O5 O 0.8109(4) 0.2400(4) 0.08458(14) 0.0375(18) Uani 1 1 d .
O2 O 0.6786(4) 0.2144(4) 0.05134(15) 0.0423(19) Uani 1 1 d .
O3 O 0.6667 0.3333 0.0847(2) 0.031(3) Uani 1 3 d S
O11 O 0.9054(4) 0.4733(4) 0.19467(14) 0.0352(18) Uani 1 1 d .
C1 C 0.6667 0.3333 0.2341(3) 0.019(4) Uani 1 3 d S
C2 C 0.9097(6) 0.6504(6) 0.1493(3) 0.038(3) Uani 1 1 d .
C3 C 0.8243(7) 0.1956(7) 0.0711(2) 0.046(3) Uani 1 1 d .
O17 O 0.8411(14) 0.1447(11) 0.0820(3) 0.191(9) Uani 1 1 d .
C4 C 0.7994(7) 0.2379(8) 0.2193(2) 0.047(3) Uani 1 1 d .
C5 C 0.9808(7) 0.7350(7) 0.1509(3) 0.053(3) Uani 1 1 d .
C7 C 1.0757(6) 0.5772(6) 0.1170(2) 0.037(3) Uani 1 1 d .
H7 H 1.1194 0.5840 0.1267 0.045 Uiso 1 1 calc R
C11 C 1.1706(6) 0.6846(6) 0.0866(2) 0.043(3) Uani 1 1 d .
C10 C 0.9477(6) 0.5564(6) 0.0892(2) 0.037(3) Uani 1 1 d .
H10 H 0.9041 0.5500 0.0796 0.044 Uiso 1 1 calc R
C8 C 1.0882(6) 0.6232(6) 0.0952(2) 0.037(3) Uani 1 1 d .
C6 C 1.0007(6) 0.5218(6) 0.1246(2) 0.035(3) Uani 1 1 d .
H6 H 0.9937 0.4916 0.1395 0.042 Uiso 1 1 calc R
C13 C 0.8526(7) 0.4520(7) 0.0154(2) 0.048(3) Uani 1 1 d .
C14 C 0.8772(8) 0.3964(9) 0.0042(2) 0.063(4) Uani 1 1 d .
H14A H 0.9099 0.3884 0.0166 0.095 Uiso 1 1 calc R
H14B H 0.9072 0.4190 -0.0116 0.095 Uiso 1 1 calc R
H14C H 0.8305 0.3460 0.0003 0.095 Uiso 1 1 calc R
C12 C 0.8115(6) 0.4228(8) 0.0410(2) 0.043(3) Uani 1 1 d .
C15 C 0.7971(8) 0.4587(9) -0.0032(2) 0.060(4) Uani 1 1 d .
H15A H 0.7499 0.4073 -0.0053 0.091 Uiso 1 1 calc R
H15B H 0.8231 0.4770 -0.0198 0.091 Uiso 1 1 calc R
H15C H 0.7824 0.4962 0.0034 0.091 Uiso 1 1 calc R
C17 C 1.0229(6) 0.6120(6) 0.0818(2) 0.040(3) Uani 1 1 d .
H17 H 1.0297 0.6432 0.0671 0.047 Uiso 1 1 calc R
C16 C 0.9351(6) 0.5098(6) 0.1106(2) 0.030(3) Uani 1 1 d .
C18 C 1.2230(14) 0.7243(14) 0.1080(4) 0.141(8) Uiso 1 1 d .
H18A H 1.2038 0.7540 0.1176 0.211 Uiso 1 1 calc R
H18B H 1.2757 0.7602 0.1015 0.211 Uiso 1 1 calc R
H18C H 1.2248 0.6854 0.1192 0.211 Uiso 1 1 calc R
C20 C 0.8286(9) 0.2124(9) 0.2429(3) 0.081(5) Uani 1 1 d .
C22 C 1.0295(6) 0.3243(7) 0.1515(2) 0.044(3) Uani 1 1 d .
C21 C 0.9518(6) 0.3238(6) 0.1499(2) 0.037(3) Uani 1 1 d .
C24 C 1.0251(10) 0.2786(12) 0.1751(4) 0.107(6) Uani 1 1 d .
H24A H 0.9969 0.2891 0.1886 0.160 Uiso 1 1 calc R
H24B H 1.0782 0.2944 0.1810 0.160 Uiso 1 1 calc R
H24C H 0.9971 0.2224 0.1712 0.160 Uiso 1 1 calc R
C23 C 1.0443(10) 0.2911(13) 0.1281(3) 0.119(8) Uani 1 1 d .
H23A H 1.0896 0.2841 0.1309 0.179 Uiso 1 1 calc R
H23B H 1.0550 0.3269 0.1137 0.179 Uiso 1 1 calc R
H23C H 0.9981 0.2403 0.1243 0.179 Uiso 1 1 calc R
C25 C 0.9711(17) 0.7705(17) 0.1744(5) 0.176(11) Uiso 1 1 d .
H25A H 0.9474 0.8025 0.1702 0.264 Uiso 1 1 calc R
H25B H 1.0224 0.8035 0.1824 0.264 Uiso 1 1 calc R
H25C H 0.9371 0.7290 0.1864 0.264 Uiso 1 1 calc R
C26 C 0.7637(13) 0.1556(16) 0.2584(4) 0.201(16) Uani 1 1 d .
H26A H 0.7256 0.1133 0.2474 0.302 Uiso 1 1 calc R
H26B H 0.7383 0.1814 0.2669 0.302 Uiso 1 1 calc R
H26C H 0.7834 0.1337 0.2713 0.302 Uiso 1 1 calc R
C27 C 1.0950(8) 0.4070(9) 0.1563(5) 0.122(8) Uani 1 1 d .
H27A H 1.0820 0.4286 0.1711 0.183 Uiso 1 1 calc R
H27B H 1.1019 0.4394 0.1412 0.183 Uiso 1 1 calc R
H27C H 1.1437 0.4065 0.1596 0.183 Uiso 1 1 calc R
C28 C 0.9240(8) 0.5321(8) 0.0192(2) 0.066(4) Uani 1 1 d .
H28A H 0.9080 0.5677 0.0266 0.098 Uiso 1 1 calc R
H28B H 0.9496 0.5527 0.0027 0.098 Uiso 1 1 calc R
H28C H 0.9607 0.5278 0.0308 0.098 Uiso 1 1 calc R
C29 C 1.0527(12) 0.7292(13) 0.1585(4) 0.122(7) Uiso 1 1 d .
H29A H 1.0941 0.7804 0.1646 0.183 Uiso 1 1 calc R
H29B H 1.0717 0.7132 0.1437 0.183 Uiso 1 1 calc R
H29C H 1.0384 0.6904 0.1722 0.183 Uiso 1 1 calc R
C30 C 1.0011(15) 0.7734(15) 0.1263(5) 0.161(10) Uiso 1 1 d .
H30A H 0.9640 0.7911 0.1220 0.241 Uiso 1 1 calc R
H30B H 0.9987 0.7366 0.1133 0.241 Uiso 1 1 calc R
H30C H 1.0542 0.8187 0.1271 0.241 Uiso 1 1 calc R
C31 C 0.8820(15) 0.2825(12) 0.2586(5) 0.207(17) Uani 1 1 d .
H31A H 0.8989 0.2657 0.2738 0.311 Uiso 1 1 calc R
H31B H 0.8543 0.3098 0.2639 0.311 Uiso 1 1 calc R
H31C H 0.9280 0.3179 0.2484 0.311 Uiso 1 1 calc R
C32 C 0.8801(18) 0.1830(17) 0.2325(5) 0.182(12) Uiso 1 1 d .
H32A H 0.9027 0.1683 0.2466 0.273 Uiso 1 1 calc R
H32B H 0.9222 0.2244 0.2223 0.273 Uiso 1 1 calc R
H32C H 0.8488 0.1371 0.2216 0.273 Uiso 1 1 calc R
C33 C 1.2028(10) 0.6442(10) 0.0705(4) 0.121(8) Uani 1 1 d .
H33A H 1.2109 0.6079 0.0811 0.182 Uiso 1 1 calc R
H33B H 1.2529 0.6833 0.0630 0.182 Uiso 1 1 calc R
H33C H 1.1656 0.6149 0.0568 0.182 Uiso 1 1 calc R
O18 O 0.8251(12) 0.2003(12) 0.0436(3) 0.172(7) Uani 1 1 d .
O19 O 1.0120(9) 0.4765(9) 0.2126(3) 0.140(5) Uani 1 1 d .
O20 O 0.9990(10) 0.5901(9) 0.2120(4) 0.184(8) Uani 1 1 d .
C34 C 0.9677(7) 0.5108(7) 0.2063(3) 0.052(3) Uani 1 1 d .
C35 C 1.1698(15) 0.7425(14) 0.0686(4) 0.147(9) Uiso 1 1 d .
H35A H 1.1508 0.7736 0.0775 0.220 Uiso 1 1 calc R
H35B H 1.1351 0.7149 0.0542 0.220 Uiso 1 1 calc R
H35C H 1.2231 0.7773 0.0623 0.220 Uiso 1 1 calc R
C36 C 0.9857(8) 0.4003(8) 0.0734(2) 0.058(4) Uani 1 1 d .
H36A H 0.9347 0.3876 0.0662 0.086 Uiso 1 1 calc R
H36B H 1.0197 0.4574 0.0742 0.086 Uiso 1 1 calc R
H36C H 0.9783 0.3786 0.0907 0.086 Uiso 1 1 calc R
C37 C 1.0214(8) 0.3672(8) 0.0576(3) 0.064(4) Uani 1 1 d .
N1 N 1.0498(10) 0.3419(10) 0.0453(3) 0.110(5) Uani 1 1 d .
C42 C 0.6667 0.3333 0.2893(4) 0.038(5) Uani 1 3 d S
C40 C 0.6667 0.3333 0.3184(4) 0.055(6) Uani 1 3 d S
C41 C 0.6065(10) 0.2532(9) 0.3278(3) 0.088(5) Uani 1 1 d .
H41A H 0.5548 0.2398 0.3211 0.132 Uiso 1 1 calc R
H41B H 0.6053 0.2533 0.3465 0.132 Uiso 1 1 calc R
H41C H 0.6204 0.2145 0.3219 0.132 Uiso 1 1 calc R
C39 C 0.643(4) 0.2699(16) 0.2755(4) 0.25(2) Uani 1 1 d .
C38 C 0.638(4) 0.2677(15) 0.2478(4) 0.25(2) Uani 1 1 d .
O22 O 0.567(2) 0.1343(18) 0.2490(8) 0.37(2) Uani 1 1 d .
O23 O 0.759(2) 0.960(3) 0.0296(8) 0.49(4) Uani 1 1 d .
O24 O 0.0000 0.0000 0.0000 0.32(4) Uani 1 6 d S

loop_
_atom_site_aniso_label
_atom_site_aniso_U_11
_atom_site_aniso_U_22
_atom_site_aniso_U_33
_atom_site_aniso_U_23
_atom_site_aniso_U_13
_atom_site_aniso_U_12
Ni1 0.0254(8) 0.0253(8) 0.0396(8) -0.0041(6) -0.0003(6) 0.0138(6)
Ni2 0.0196(7) 0.0206(7) 0.0431(9) -0.0014(6) 0.0008(6) 0.0093(6)
Ni3 0.0192(7) 0.0209(7) 0.0444(9) -0.0043(6) -0.0001(6) 0.0086(6)
Ni4 0.0207(8) 0.0210(7) 0.0456(9) -0.0045(6) -0.0026(6) 0.0125(6)
P5 0.0179(15) 0.0179(15) 0.036(3) 0.000 0.000 0.0090(8)
P6 0.0165(14) 0.0197(15) 0.0399(17) -0.0014(12) 0.0022(12) 0.0067(12)
O16 0.026(4) 0.024(4) 0.041(4) 0.001(3) 0.001(3) 0.015(3)
O9 0.023(4) 0.022(4) 0.037(4) -0.003(3) 0.003(3) 0.013(3)
O10 0.016(4) 0.020(4) 0.044(4) -0.002(3) 0.005(3) 0.008(3)
O4 0.022(4) 0.020(4) 0.042(4) -0.003(3) -0.001(3) 0.012(3)
O12 0.025(4) 0.021(4) 0.068(6) -0.004(4) -0.007(4) 0.005(3)
O6 0.039(5) 0.028(4) 0.061(5) 0.002(4) 0.003(4) 0.021(4)
O8 0.018(4) 0.016(4) 0.040(4) -0.001(3) 0.000(3) 0.006(3)
O1 0.040(5) 0.039(5) 0.042(5) 0.003(4) 0.010(4) 0.023(4)
O15 0.029(4) 0.034(5) 0.056(5) 0.011(4) -0.002(4) 0.009(4)
O14 0.021(4) 0.037(4) 0.062(5) -0.008(4) -0.004(4) 0.017(4)
O7 0.026(4) 0.036(4) 0.057(5) -0.010(4) -0.004(4) 0.018(4)
O13 0.034(5) 0.046(5) 0.062(5) -0.021(4) -0.005(4) 0.022(4)
O5 0.033(4) 0.029(4) 0.053(5) -0.007(4) 0.002(4) 0.017(4)
O2 0.036(5) 0.036(5) 0.056(5) -0.015(4) -0.006(4) 0.019(4)
O3 0.022(4) 0.022(4) 0.049(8) 0.000 0.000 0.011(2)
O11 0.017(4) 0.029(4) 0.055(5) -0.009(4) -0.009(4) 0.008(3)
C1 0.010(5) 0.010(5) 0.037(10) 0.000 0.000 0.005(3)
C2 0.020(6) 0.015(6) 0.072(9) -0.007(7) 0.007(7) 0.004(5)
C3 0.036(7) 0.050(8) 0.059(8) -0.012(7) 0.000(6) 0.026(6)
O17 0.38(3) 0.183(16) 0.133(12) -0.031(12) -0.027(15) 0.23(2)
C4 0.037(8) 0.051(9) 0.057(8) 0.006(7) -0.007(7) 0.026(8)
C5 0.034(7) 0.042(8) 0.070(9) -0.002(7) 0.006(6) 0.009(6)
C7 0.025(7) 0.028(6) 0.058(8) -0.004(6) -0.002(6) 0.013(6)
C11 0.028(7) 0.033(7) 0.052(7) 0.003(6) 0.004(6) 0.003(6)
C10 0.035(7) 0.030(6) 0.043(7) 0.006(6) 0.004(5) 0.015(6)
C8 0.019(6) 0.027(6) 0.057(8) -0.003(6) 0.003(6) 0.006(5)
C6 0.029(7) 0.022(6) 0.051(7) 0.001(5) -0.001(6) 0.011(5)
C13 0.042(7) 0.053(8) 0.043(7) 0.009(6) 0.009(6) 0.018(7)
C14 0.068(9) 0.086(11) 0.049(8) 0.007(7) 0.023(7) 0.048(9)
C12 0.027(7) 0.046(8) 0.051(8) 0.004(7) 0.003(6) 0.014(6)
C15 0.057(9) 0.090(11) 0.040(7) 0.008(7) 0.008(6) 0.041(8)
C17 0.038(8) 0.037(7) 0.049(7) 0.002(6) 0.013(6) 0.022(6)
C16 0.023(6) 0.022(6) 0.048(7) -0.003(5) 0.002(5) 0.014(5)
C20 0.073(11) 0.058(9) 0.074(10) 0.022(8) -0.028(9) 0.005(9)
C22 0.030(7) 0.049(8) 0.060(8) -0.007(6) -0.007(6) 0.026(6)
C21 0.023(6) 0.030(6) 0.055(8) 0.003(6) -0.002(6) 0.012(6)
C24 0.077(12) 0.136(17) 0.138(16) 0.036(13) 0.000(11) 0.077(13)
C23 0.074(12) 0.21(2) 0.119(15) -0.081(15) -0.039(11) 0.103(15)
C26 0.121(19) 0.22(3) 0.14(2) 0.13(2) -0.056(16) -0.009(18)
C27 0.019(8) 0.075(12) 0.26(3) -0.061(14) -0.028(11) 0.019(8)
C28 0.052(9) 0.075(10) 0.046(8) 0.018(7) 0.022(7) 0.015(8)
C31 0.20(3) 0.093(16) 0.19(2) 0.044(16) -0.16(2) -0.031(16)
C33 0.062(11) 0.080(12) 0.19(2) -0.022(13) 0.072(13) 0.010(10)
O18 0.23(2) 0.24(2) 0.110(11) -0.043(13) -0.022(12) 0.171(18)
O19 0.127(12) 0.133(12) 0.184(14) -0.009(11) -0.051(11) 0.082(10)
O20 0.148(14) 0.093(11) 0.30(2) -0.075(13) -0.083(15) 0.050(11)
C34 0.039(8) 0.037(8) 0.083(10) -0.009(7) -0.022(7) 0.022(7)
C36 0.052(8) 0.052(8) 0.065(9) -0.009(7) 0.001(7) 0.023(7)
C37 0.053(9) 0.065(10) 0.082(10) 0.004(8) 0.022(8) 0.036(8)
N1 0.115(13) 0.116(13) 0.124(13) -0.003(10) 0.039(10) 0.077(11)
C42 0.039(7) 0.039(7) 0.037(12) 0.000 0.000 0.019(4)
C40 0.064(10) 0.064(10) 0.037(13) 0.000 0.000 0.032(5)
C41 0.106(14) 0.069(10) 0.057(9) 0.015(8) 0.019(9) 0.020(10)
C39 0.51(6) 0.12(2) 0.077(14) 0.023(15) 0.02(3) 0.13(4)
C38 0.45(6) 0.11(2) 0.092(16) 0.004(14) 0.04(3) 0.08(4)
O22 0.42(5) 0.22(3) 0.53(6) -0.12(3) -0.14(4) 0.19(3)
O23 0.34(4) 0.67(7) 0.63(6) 0.53(6) 0.35(4) 0.37(5)
O24 0.38(7) 0.38(7) 0.19(6) 0.000 0.000 0.19(3)

loop_
_atom_type_symbol
_atom_type_description
_atom_type_scat_dispersion_real
_atom_type_scat_dispersion_imag
_atom_type_scat_source
C C 0.0033 0.0016 'International Tables Vol C Tables 4.2.6.8 and 6.1.1.4'
H H 0.0000 0.0000 'International Tables Vol C Tables 4.2.6.8 and 6.1.1.4'
N N 0.0061 0.0033 'International Tables Vol C Tables 4.2.6.8 and 6.1.1.4'
O O 0.0106 0.0060 'International Tables Vol C Tables 4.2.6.8 and 6.1.1.4'
P P 0.1023 0.0942 'International Tables Vol C Tables 4.2.6.8 and 6.1.1.4'
Ni Ni 0.3393 1.1124 'International Tables Vol C Tables 4.2.6.8 and 6.1.1.4'

loop_
_geom_angle_atom_site_label_1
_geom_angle_atom_site_label_2
_geom_angle_atom_site_label_3
_geom_angle
_geom_angle_site_symmetry_1
_geom_angle_site_symmetry_3
O3 Ni1 O2 98.1(3) . .
O3 Ni1 O1 100.8(3) . .
O2 Ni1 O1 86.3(3) . .
O3 Ni1 O9 93.3(3) . .
O2 Ni1 O9 167.8(3) . .
O1 Ni1 O9 95.6(3) . .
O3 Ni1 O4 86.4(3) . .
O2 Ni1 O4 97.2(3) . .
O1 Ni1 O4 171.5(3) . .
O9 Ni1 O4 79.3(2) . .
O3 Ni1 O5 162.9(4) . .
O2 Ni1 O5 91.3(3) . .
O1 Ni1 O5 94.1(3) . .
O9 Ni1 O5 76.6(3) . .
O4 Ni1 O5 78.2(3) . .
O3 Ni1 Ni4 116.4(3) . .
O2 Ni1 Ni4 122.3(2) . .
O1 Ni1 Ni4 126.1(2) . .
O9 Ni1 Ni4 47.55(17) . .
O4 Ni1 Ni4 45.71(17) . .
O5 Ni1 Ni4 46.7(2) . .
O8 Ni2 O14 99.6(3) . .
O8 Ni2 O15 100.5(3) . .
O14 Ni2 O15 88.2(3) . .
O8 Ni2 O11 162.1(3) . .
O14 Ni2 O11 92.2(3) . .
O15 Ni2 O11 93.2(3) . .
O8 Ni2 O16 89.7(3) . .
O14 Ni2 O16 169.7(3) . .
O15 Ni2 O16 94.6(3) . .
O11 Ni2 O16 77.7(3) . .
O8 Ni2 O10 88.1(2) . .
O14 Ni2 O10 97.9(3) . .
O15 Ni2 O10 168.6(3) . .
O11 Ni2 O10 76.9(3) . .
O16 Ni2 O10 77.8(2) . .
O8 Ni2 Ni3 115.26(19) . .
O14 Ni2 Ni3 124.3(2) . .
O15 Ni2 Ni3 123.2(2) . .
O11 Ni2 Ni3 46.94(19) . .
O16 Ni2 Ni3 46.36(18) . .
O10 Ni2 Ni3 45.54(17) . .
O12 Ni3 O8 99.0(3) . 2_655
O12 Ni3 O13 87.7(3) . .
O8 Ni3 O13 100.4(3) 2_655 .
O12 Ni3 O10 96.8(3) . .
O8 Ni3 O10 89.8(3) 2_655 .
O13 Ni3 O10 168.1(3) . .
O12 Ni3 O16 168.6(3) . .
O8 Ni3 O16 91.4(3) 2_655 .
O13 Ni3 O16 94.9(3) . .
O10 Ni3 O16 78.6(2) . .
O12 Ni3 O11 91.7(3) . .
O8 Ni3 O11 164.1(3) 2_655 .
O13 Ni3 O11 91.7(3) . .
O10 Ni3 O11 77.2(3) . .
O16 Ni3 O11 77.2(3) . .
O12 Ni3 Ni2 123.4(2) . .
O8 Ni3 Ni2 117.87(19) 2_655 .
O13 Ni3 Ni2 122.0(2) . .
O10 Ni3 Ni2 46.61(18) . .
O16 Ni3 Ni2 46.29(17) . .
O11 Ni3 Ni2 46.27(18) . .
O7 Ni4 O8 100.2(3) . .
O7 Ni4 O6 88.1(3) . .
O8 Ni4 O6 97.6(3) . .
O7 Ni4 O4 169.9(3) . .
O8 Ni4 O4 87.7(3) . .
O6 Ni4 O4 97.1(3) . .
O7 Ni4 O5 91.7(3) . .
O8 Ni4 O5 164.1(3) . .
O6 Ni4 O5 93.2(3) . .
O4 Ni4 O5 79.4(3) . .
O7 Ni4 O9 94.1(3) . .
O8 Ni4 O9 92.8(2) . .
O6 Ni4 O9 168.8(3) . .
O4 Ni4 O9 79.1(2) . .
O5 Ni4 O9 75.8(3) . .
O7 Ni4 Ni1 123.1(2) . .
O8 Ni4 Ni1 117.10(18) . .
O6 Ni4 Ni1 124.2(2) . .
O4 Ni4 Ni1 46.92(18) . .
O5 Ni4 Ni1 47.03(19) . .
O9 Ni4 Ni1 46.13(17) . .
O16 P5 O16 111.2(3) 3_665 2_655
O16 P5 O16 111.2(3) 3_665 .
O16 P5 O16 111.2(3) 2_655 .
O16 P5 C1 107.7(3) 3_665 .
O16 P5 C1 107.7(3) 2_655 .
O16 P5 C1 107.7(3) . .
O4 P6 O10 112.1(4) 2_655 .
O4 P6 O9 110.4(4) 2_655 .
O10 P6 O9 110.6(4) . .
O4 P6 C16 106.6(4) 2_655 .
O10 P6 C16 106.8(4) . .
O9 P6 C16 110.1(4) . .
P5 O16 Ni2 136.8(4) . .
P5 O16 Ni3 134.3(4) . .
Ni2 O16 Ni3 87.3(2) . .
P6 O9 Ni1 133.6(4) . .
P6 O9 Ni4 134.1(4) . .
Ni1 O9 Ni4 86.3(2) . .
P6 O10 Ni3 133.0(4) . .
P6 O10 Ni2 138.7(4) . .
Ni3 O10 Ni2 87.9(2) . .
P6 O4 Ni4 134.0(4) 3_665 .
P6 O4 Ni1 138.6(4) 3_665 .
Ni4 O4 Ni1 87.4(2) . .
C2 O12 Ni3 134.1(7) . .
C2 O6 Ni4 134.2(7) 3_665 .
Ni2 O8 Ni3 117.1(3) . 3_665
Ni2 O8 Ni4 117.1(3) . .
Ni3 O8 Ni4 119.4(3) 3_665 .
C12 O1 Ni1 132.0(7) . .
C4 O15 Ni2 132.4(7) . .
C21 O14 Ni2 133.3(7) . .
C21 O7 Ni4 133.3(7) . .
C4 O13 Ni3 133.2(8) 2_655 .
C3 O5 Ni4 134.7(8) . .
C3 O5 Ni1 132.7(7) . .
Ni4 O5 Ni1 86.2(3) . .
C12 O2 Ni1 135.6(7) 3_665 .
Ni1 O3 Ni1 117.73(17) . 3_665
Ni1 O3 Ni1 117.73(17) . 2_655
Ni1 O3 Ni1 117.73(17) 3_665 2_655
C34 O11 Ni2 136.8(7) . .
C34 O11 Ni3 136.1(7) . .
Ni2 O11 Ni3 86.8(3) . .
C38 C1 C38 93.6(16) . 2_655
C38 C1 C38 93.6(16) . 3_665
C38 C1 C38 93.6(16) 2_655 3_665
C38 C1 P5 122.7(12) . .
C38 C1 P5 122.7(12) 2_655 .
C38 C1 P5 122.7(12) 3_665 .
O6 C2 O12 126.4(9) 2_655 .
O6 C2 C5 117.4(11) 2_655 .
O12 C2 C5 116.1(11) . .
O5 C3 O17 120.3(12) . .
O5 C3 O18 121.1(12) . .
O17 C3 O18 118.5(13) . .
O13 C4 O15 127.4(11) 3_665 .
O13 C4 C20 115.2(11) 3_665 .
O15 C4 C20 117.4(11) . .
C30 C5 C25 124.2(18) . .
C30 C5 C29 104.3(15) . .
C25 C5 C29 99.3(16) . .
C30 C5 C2 112.4(15) . .
C25 C5 C2 107.0(14) . .
C29 C5 C2 107.8(13) . .
C6 C7 C8 121.2(10) . .
C35 C11 C18 110.5(15) . .
C35 C11 C33 102.7(14) . .
C18 C11 C33 110.0(15) . .
C35 C11 C8 112.3(13) . .
C18 C11 C8 112.8(13) . .
C33 C11 C8 108.0(10) . .
C16 C10 C17 121.1(10) . .
C17 C8 C7 117.5(10) . .
C17 C8 C11 120.8(10) . .
C7 C8 C11 121.7(10) . .
C7 C6 C16 120.8(10) . .
C28 C13 C15 109.2(11) . .
C28 C13 C12 108.7(10) . .
C15 C13 C12 109.1(10) . .
C28 C13 C14 109.7(11) . .
C15 C13 C14 108.5(11) . .
C12 C13 C14 111.6(10) . .
O1 C12 O2 124.5(10) . 2_655
O1 C12 C13 119.5(11) . .
O2 C12 C13 116.0(11) 2_655 .
C8 C17 C10 121.6(11) . .
C10 C16 C6 117.8(10) . .
C10 C16 P6 121.0(8) . .
C6 C16 P6 121.2(8) . .
C26 C20 C31 110.5(19) . .
C26 C20 C32 114(2) . .
C31 C20 C32 105(2) . .
C26 C20 C4 111.6(13) . .
C31 C20 C4 110.0(13) . .
C32 C20 C4 105.3(16) . .
C23 C22 C24 112.2(14) . .
C23 C22 C27 111.3(14) . .
C24 C22 C27 105.6(14) . .
C23 C22 C21 111.8(10) . .
C24 C22 C21 106.3(11) . .
C27 C22 C21 109.3(10) . .
O7 C21 O14 125.6(10) . .
O7 C21 C22 117.0(10) . .
O14 C21 C22 117.3(10) . .
O11 C34 O19 120.6(11) . .
O11 C34 O20 121.8(12) . .
O19 C34 O20 117.5(13) . .
N1 C37 C36 179(2) . .
C39 C42 C39 92.6(16) . 2_655
C39 C42 C39 92.6(16) . 3_665
C39 C42 C39 92.6(16) 2_655 3_665
C39 C42 C40 123.4(12) . .
C39 C42 C40 123.4(12) 2_655 .
C39 C42 C40 123.4(12) 3_665 .
C41 C40 C41 109.9(9) . 2_655
C41 C40 C41 109.9(9) . 3_665
C41 C40 C41 109.9(9) 2_655 3_665
C41 C40 C42 109.1(9) . .
C41 C40 C42 109.1(9) 2_655 .
C41 C40 C42 109.1(9) 3_665 .
C42 C39 C38 124(2) . .
C38 C39 C39 90(2) . 3_665
C38 C39 C39 92(2) . 2_655
C39 C39 C39 59.999(15) 3_665 2_655
C1 C38 C39 121(2) . .
C39 C38 C38 90(2) . 3_665
C39 C38 C38 88(2) . 2_655
C38 C38 C38 60.001(14) 3_665 2_655

loop_
_geom_bond_atom_site_label_1
_geom_bond_atom_site_label_2
_geom_bond_distance
_geom_bond_site_symmetry_2
Ni1 O3 1.999(2) .
Ni1 O2 2.005(7) .
Ni1 O1 2.008(7) .
Ni1 O9 2.099(6) .
Ni1 O4 2.125(7) .
Ni1 O5 2.131(7) .
Ni1 Ni4 2.9060(18) .
Ni2 O8 1.994(6) .
Ni2 O14 2.011(7) .
Ni2 O15 2.022(7) .
Ni2 O11 2.114(7) .
Ni2 O16 2.114(6) .
Ni2 O10 2.124(6) .
Ni2 Ni3 2.9207(17) .
Ni3 O12 1.998(7) .
Ni3 O8 2.000(6) 2_655
Ni3 O13 2.008(7) .
Ni3 O10 2.086(6) .
Ni3 O16 2.116(6) .
Ni3 O11 2.138(7) .
Ni4 O7 1.994(7) .
Ni4 O8 2.013(6) .
Ni4 O6 2.042(7) .
Ni4 O4 2.082(6) .
Ni4 O5 2.121(7) .
Ni4 O9 2.149(6) .
P5 O16 1.517(7) 3_665
P5 O16 1.517(7) 2_655
P5 O16 1.518(7) .
P5 C1 1.769(17) .
P6 O4 1.523(7) 2_655
P6 O10 1.522(7) .
P6 O9 1.525(7) .
P6 C16 1.801(10) .
O4 P6 1.523(7) 3_665
O12 C2 1.257(14) .
O6 C2 1.252(14) 3_665
O8 Ni3 2.000(6) 3_665
O1 C12 1.250(14) .
O15 C4 1.257(14) .
O14 C21 1.271(13) .
O7 C21 1.253(13) .
O13 C4 1.249(14) 2_655
O5 C3 1.252(13) .
O2 C12 1.280(14) 3_665
O3 Ni1 1.999(2) 3_665
O3 Ni1 1.999(2) 2_655
O11 C34 1.231(13) .
C1 C38 1.33(3) .
C1 C38 1.34(8) 2_655
C1 C38 1.34(8) 3_665
C2 O6 1.252(14) 2_655
C2 C5 1.553(16) .
C3 O17 1.330(18) .
C3 O18 1.438(18) .
C4 O13 1.249(14) 3_665
C4 C20 1.551(18) .
C5 C30 1.44(3) .
C5 C25 1.47(3) .
C5 C29 1.53(2) .
C7 C6 1.387(15) .
C7 C8 1.398(15) .
C11 C35 1.49(2) .
C11 C18 1.46(2) .
C11 C33 1.502(19) .
C11 C8 1.528(15) .
C10 C16 1.385(14) .
C10 C17 1.388(15) .
C8 C17 1.383(15) .
C6 C16 1.400(15) .
C13 C28 1.513(17) .
C13 C15 1.519(17) .
C13 C12 1.520(16) .
C13 C14 1.522(17) .
C12 O2 1.280(14) 2_655
C20 C26 1.45(2) .
C20 C31 1.49(2) .
C20 C32 1.50(3) .
C22 C23 1.481(18) .
C22 C24 1.51(2) .
C22 C27 1.510(18) .
C22 C21 1.529(15) .
O19 C34 1.383(17) .
O20 C34 1.396(18) .
C36 C37 1.438(19) .
C37 N1 1.119(17) .
C42 C39 1.31(3) .
C42 C39 1.31(3) 2_655
C42 C39 1.31(8) 3_665
C42 C40 1.52(3) .
C40 C41 1.505(15) .
C40 C41 1.505(15) 2_655
C40 C41 1.505(15) 3_665
C39 C38 1.45(3) .
C39 C39 1.90(10) 3_665
C39 C39 1.89(4) 2_655
C38 C38 1.95(9) 3_665
C38 C38 1.95(9) 2_655
